data_7709458
loop_
_publ_author_name
'Brehm, Philipp'
'M\"uller-Feyen , Anne Sophie'
'Schnakenburg, Gregor'
'Streubel, R.'

_publ_section_title
;
 1,3,2-Diheterophospholane complexes: access to new tuneable precursors of
 phosphanoxyl complexes and P-functional polymers
;
_journal_name_full 'Dalton Transactions'
_journal_paper_doi 10.1039/D2DT00027J
_journal_year 2022
_chemical_formula_moiety 'C11 H13 O7 P W'
_chemical_formula_sum 'C11 H13 O7 P W'
_chemical_formula_weight 472.03
_chemical_name_systematic PB-213
_space_group_crystal_system triclinic
_space_group_IT_number 2
_space_group_name_Hall '-P 1'
_space_group_name_H-M_alt 'P -1'
_atom_sites_solution_hydrogens mixed
_atom_sites_solution_primary dual
_audit_creation_date 2021-08-10
_audit_creation_method
;
Olex2 1.2
(compiled 2018.05.29 svn.r3508 for OlexSys, GUI svn.r5506)
;
_audit_update_record
;
2022-01-03 deposited with the CCDC.	2022-02-09 downloaded from the CCDC.
;
_cell_angle_alpha 99.282(3)
_cell_angle_beta 101.783(3)
_cell_angle_gamma 91.016(3)
_cell_formula_units_Z 2
_cell_length_a 7.0371(3)
_cell_length_b 10.1674(4)
_cell_length_c 10.6647(4)
_cell_measurement_reflns_used 33982
_cell_measurement_temperature 123
_cell_measurement_theta_max 29.60
_cell_measurement_theta_min 2.58
_cell_volume 736.17(5)
_computing_molecular_graphics 'Olex2 (Dolomanov et al., 2009)'
_computing_publication_material 'Olex2 (Dolomanov et al., 2009)'
_computing_structure_refinement 'XL (Sheldrick, 2008)'
_computing_structure_solution 'XT (Sheldrick, 2015)'
_diffrn_ambient_temperature 123
_diffrn_detector 'image plate (34 cm diameter)'
_diffrn_detector_area_resol_mean 6.67
_diffrn_detector_type STOE
_diffrn_measured_fraction_theta_full 0.999
_diffrn_measured_fraction_theta_max 0.999
_diffrn_measurement_device '2-circle goniometer'
_diffrn_measurement_device_type 'STOE IPDS-2T'
_diffrn_measurement_method 'rotation method'
_diffrn_radiation_collimation '0.5 mm diameter, monocapillary'
_diffrn_radiation_monochromator 'plane graphite'
_diffrn_radiation_polarisn_norm 0
_diffrn_radiation_type MoK\a
_diffrn_radiation_wavelength 0.71073
_diffrn_reflns_av_R_equivalents 0.0583
_diffrn_reflns_av_unetI/netI 0.0238
_diffrn_reflns_Laue_measured_fraction_full 0.999
_diffrn_reflns_Laue_measured_fraction_max 0.999
_diffrn_reflns_limit_h_max 8
_diffrn_reflns_limit_h_min -9
_diffrn_reflns_limit_k_max 13
_diffrn_reflns_limit_k_min -13
_diffrn_reflns_limit_l_max 14
_diffrn_reflns_limit_l_min -14
_diffrn_reflns_number 25605
_diffrn_reflns_point_group_measured_fraction_full 0.999
_diffrn_reflns_point_group_measured_fraction_max 0.999
_diffrn_reflns_theta_full 25.242
_diffrn_reflns_theta_max 27.994
_diffrn_reflns_theta_min 2.961
_diffrn_source 'sealed X-ray tube, 12 x 0.4 mm long-fine focus'
_diffrn_source_current 40
_diffrn_source_power 2.00
_diffrn_source_voltage 50
_exptl_absorpt_coefficient_mu 7.980
_exptl_absorpt_correction_T_max 0.3962
_exptl_absorpt_correction_T_min 0.1271
_exptl_absorpt_correction_type integration
_exptl_absorpt_process_details 'STOE XRed32 V1.53'
_exptl_crystal_colour 'clear light yellow'
_exptl_crystal_colour_lustre clear
_exptl_crystal_colour_modifier light
_exptl_crystal_colour_primary yellow
_exptl_crystal_density_diffrn 2.129
_exptl_crystal_description block
_exptl_crystal_F_000 448
_exptl_crystal_size_max 0.14
_exptl_crystal_size_mid 0.12
_exptl_crystal_size_min 0.12
_refine_diff_density_max 1.470
_refine_diff_density_min -0.804
_refine_diff_density_rms 0.100
_refine_ls_extinction_coef 0.0082(3)
_refine_ls_extinction_expression Fc^*^=kFc[1+0.001xFc^2^\l^3^/sin(2\q)]^-1/4^
_refine_ls_extinction_method 'SHELXL-2017/1 (Sheldrick 2017)'
_refine_ls_goodness_of_fit_ref 1.167
_refine_ls_hydrogen_treatment mixed
_refine_ls_matrix_type full
_refine_ls_number_parameters 190
_refine_ls_number_reflns 3563
_refine_ls_number_restraints 0
_refine_ls_restrained_S_all 1.167
_refine_ls_R_factor_all 0.0156
_refine_ls_R_factor_gt 0.0147
_refine_ls_shift/su_max 0.002
_refine_ls_shift/su_mean 0.000
_refine_ls_structure_factor_coef Fsqd
_refine_ls_weighting_details 'w=1/[\s^2^(Fo^2^)+(0.0101P)^2^+0.4086P] where P=(Fo^2^+2Fc^2^)/3'
_refine_ls_weighting_scheme calc
_refine_ls_wR_factor_gt 0.0347
_refine_ls_wR_factor_ref 0.0350
_reflns_Friedel_coverage 0.000
_reflns_number_gt 3474
_reflns_number_total 3563
_reflns_threshold_expression 'I > 2\s(I)'
_cod_data_source_file d2dt00027j3.cif
_cod_data_source_block 6b
_cod_database_code 7709458
_shelx_shelxl_version_number 2017/1
_shelx_space_group_comment
;
The symmetry employed for this shelxl refinement is uniquely defined
by the following loop, which should always be used as a source of
symmetry information in preference to the above space-group names.
They are only intended as comments.
;
_shelx_estimated_absorpt_t_max 0.448
_shelx_estimated_absorpt_t_min 0.401
_olex2_refinement_description
;
1. Fixed Uiso
 At 1.5 times of:
  All C(H,H,H) groups
2.a Idealised Me refined as rotating group:
 C3(H3A,H3B,H3C), C4(H4A,H4B,H4C), C5(H5A,H5B,H5C), C6(H6A,H6B,H6C)
;
_olex2_submission_special_instructions 'No special instructions were received'

loop_
_space_group_symop_operation_xyz
'x, y, z'
'-x, -y, -z'

loop_
_atom_site_label
_atom_site_type_symbol
_atom_site_fract_x
_atom_site_fract_y
_atom_site_fract_z
_atom_site_U_iso_or_equiv
_atom_site_adp_type
_atom_site_occupancy
_atom_site_site_symmetry_order
_atom_site_calc_flag
_atom_site_refinement_flags_posn
_atom_site_refinement_flags_adp
_atom_site_refinement_flags_occupancy
_atom_site_disorder_assembly
_atom_site_disorder_group
W W 0.28740(2) 0.26397(2) 0.87609(2) 0.01180(4) Uani 1 1 d . . . . .
P P 0.12936(7) 0.22776(5) 0.64791(5) 0.01264(10) Uani 1 1 d . . . . .
H H -0.061(5) 0.200(3) 0.616(3) 0.031(8) Uiso 1 1 d . . . . .
O1 O 0.2052(2) 0.11674(15) 0.54472(15) 0.0158(3) Uani 1 1 d . . . . .
O2 O 0.1477(2) 0.35212(15) 0.57355(15) 0.0142(3) Uani 1 1 d . . . . .
O3 O 0.5149(3) 0.33163(18) 1.16897(17) 0.0229(3) Uani 1 1 d . . . . .
O4 O 0.4351(3) -0.03099(19) 0.8429(2) 0.0322(4) Uani 1 1 d . . . . .
O5 O 0.6681(3) 0.3672(2) 0.79609(19) 0.0281(4) Uani 1 1 d . . . . .
O6 O 0.1105(3) 0.55118(17) 0.89807(19) 0.0245(4) Uani 1 1 d . . . . .
O7 O -0.0812(3) 0.15079(19) 0.9639(2) 0.0298(4) Uani 1 1 d . . . . .
C1 C 0.2491(3) 0.1733(2) 0.4342(2) 0.0134(4) Uani 1 1 d . . . . .
C2 C 0.1319(3) 0.3026(2) 0.4339(2) 0.0137(4) Uani 1 1 d . . . . .
C3 C 0.4678(3) 0.2018(2) 0.4621(2) 0.0190(4) Uani 1 1 d . . . . .
H3A H 0.506437 0.270073 0.539989 0.028 Uiso 1 1 calc GR . . . .
H3B H 0.504182 0.233913 0.387964 0.028 Uiso 1 1 calc GR . . . .
H3C H 0.533902 0.119803 0.476430 0.028 Uiso 1 1 calc GR . . . .
C4 C 0.1840(4) 0.0697(2) 0.3132(2) 0.0204(4) Uani 1 1 d . . . . .
H4A H 0.264252 -0.007730 0.319148 0.031 Uiso 1 1 calc GR . . . .
H4B H 0.198077 0.108021 0.236702 0.031 Uiso 1 1 calc GR . . . .
H4C H 0.047468 0.041741 0.305214 0.031 Uiso 1 1 calc GR . . . .
C5 C 0.2204(3) 0.4125(2) 0.3799(2) 0.0184(4) Uani 1 1 d . . . . .
H5A H 0.139766 0.490011 0.384294 0.028 Uiso 1 1 calc GR . . . .
H5B H 0.226921 0.380330 0.289232 0.028 Uiso 1 1 calc GR . . . .
H5C H 0.351715 0.438160 0.431212 0.028 Uiso 1 1 calc GR . . . .
C6 C -0.0814(3) 0.2759(2) 0.3688(2) 0.0203(4) Uani 1 1 d . . . . .
H6A H -0.135804 0.202311 0.401802 0.030 Uiso 1 1 calc GR . . . .
H6B H -0.093847 0.251999 0.274631 0.030 Uiso 1 1 calc GR . . . .
H6C H -0.152187 0.356339 0.388037 0.030 Uiso 1 1 calc GR . . . .
C7 C 0.4312(3) 0.3055(2) 1.0641(2) 0.0158(4) Uani 1 1 d . . . . .
C8 C 0.3845(3) 0.0752(2) 0.8562(2) 0.0196(4) Uani 1 1 d . . . . .
C9 C 0.5306(3) 0.3319(2) 0.8235(2) 0.0181(4) Uani 1 1 d . . . . .
C10 C 0.1758(3) 0.4494(2) 0.8904(2) 0.0164(4) Uani 1 1 d . . . . .
C11 C 0.0481(3) 0.1921(2) 0.9314(2) 0.0184(4) Uani 1 1 d . . . . .

loop_
_atom_site_aniso_label
_atom_site_aniso_U_11
_atom_site_aniso_U_22
_atom_site_aniso_U_33
_atom_site_aniso_U_23
_atom_site_aniso_U_13
_atom_site_aniso_U_12
W 0.01384(5) 0.01260(5) 0.00938(5) 0.00296(3) 0.00249(3) 0.00142(3)
P 0.0123(2) 0.0154(2) 0.0109(2) 0.00369(19) 0.00275(19) 0.00006(18)
O1 0.0231(8) 0.0136(7) 0.0125(7) 0.0042(6) 0.0062(6) 0.0001(6)
O2 0.0178(7) 0.0143(7) 0.0112(7) 0.0036(5) 0.0034(6) 0.0024(5)
O3 0.0254(9) 0.0278(9) 0.0140(8) 0.0037(7) 0.0009(7) 0.0015(7)
O4 0.0454(12) 0.0214(9) 0.0306(11) 0.0041(8) 0.0088(9) 0.0125(8)
O5 0.0229(9) 0.0372(10) 0.0259(10) 0.0089(8) 0.0063(7) -0.0044(7)
O6 0.0304(9) 0.0197(8) 0.0249(9) 0.0057(7) 0.0073(7) 0.0071(7)
O7 0.0304(10) 0.0285(9) 0.0333(11) 0.0029(8) 0.0153(8) -0.0056(8)
C1 0.0149(9) 0.0138(9) 0.0133(10) 0.0038(8) 0.0063(8) 0.0009(7)
C2 0.0122(9) 0.0180(10) 0.0115(9) 0.0049(8) 0.0021(7) 0.0009(7)
C3 0.0113(9) 0.0247(11) 0.0220(11) 0.0070(9) 0.0033(8) 0.0036(8)
C4 0.0272(11) 0.0176(10) 0.0153(11) -0.0018(8) 0.0054(9) -0.0014(8)
C5 0.0196(10) 0.0183(10) 0.0199(11) 0.0086(8) 0.0058(9) 0.0017(8)
C6 0.0113(9) 0.0311(12) 0.0188(11) 0.0075(9) 0.0014(8) 0.0015(8)
C7 0.0178(10) 0.0161(10) 0.0147(10) 0.0046(8) 0.0045(8) 0.0014(8)
C8 0.0237(11) 0.0217(11) 0.0138(10) 0.0042(9) 0.0038(8) 0.0036(9)
C9 0.0184(10) 0.0209(10) 0.0149(10) 0.0040(8) 0.0025(8) 0.0014(8)
C10 0.0189(10) 0.0191(10) 0.0113(10) 0.0033(8) 0.0032(8) 0.0003(8)
C11 0.0230(11) 0.0171(10) 0.0145(10) -0.0007(8) 0.0052(8) -0.0013(8)

loop_
_atom_type_symbol
_atom_type_description
_atom_type_scat_dispersion_real
_atom_type_scat_dispersion_imag
_atom_type_scat_source
C C 0.0033 0.0016 'International Tables Vol C Tables 4.2.6.8 and 6.1.1.4'
H H 0.0000 0.0000 'International Tables Vol C Tables 4.2.6.8 and 6.1.1.4'
O O 0.0106 0.0060 'International Tables Vol C Tables 4.2.6.8 and 6.1.1.4'
P P 0.1023 0.0942 'International Tables Vol C Tables 4.2.6.8 and 6.1.1.4'
W W -0.8490 6.8722 'International Tables Vol C Tables 4.2.6.8 and 6.1.1.4'

loop_
_geom_angle_atom_site_label_1
_geom_angle_atom_site_label_2
_geom_angle_atom_site_label_3
_geom_angle
_geom_angle_site_symmetry_1
_geom_angle_site_symmetry_3
_geom_angle_publ_flag
C7 W P 175.76(6) . . ?
C7 W C8 91.60(9) . . ?
C7 W C9 88.57(9) . . ?
C7 W C10 90.70(9) . . ?
C7 W C11 90.57(9) . . ?
C8 W P 90.52(7) . . ?
C8 W C9 89.79(9) . . ?
C8 W C10 176.96(9) . . ?
C8 W C11 88.88(9) . . ?
C9 W P 87.77(7) . . ?
C9 W C10 92.25(9) . . ?
C9 W C11 178.40(8) . . ?
C10 W P 87.31(7) . . ?
C10 W C11 89.11(9) . . ?
C11 W P 93.14(7) . . ?
O1 P W 120.36(6) . . ?
O2 P W 115.41(6) . . ?
O2 P O1 96.57(8) . . ?
C1 O1 P 112.07(12) . . ?
C2 O2 P 109.49(12) . . ?
O1 C1 C2 103.97(15) . . ?
O1 C1 C3 106.93(17) . . ?
O1 C1 C4 107.61(16) . . ?
C3 C1 C2 113.11(17) . . ?
C4 C1 C2 113.73(19) . . ?
C4 C1 C3 110.88(18) . . ?
O2 C2 C1 102.70(16) . . ?
O2 C2 C5 106.41(17) . . ?
O2 C2 C6 109.01(16) . . ?
C5 C2 C1 114.54(16) . . ?
C5 C2 C6 110.13(18) . . ?
C6 C2 C1 113.43(18) . . ?
O3 C7 W 178.12(19) . . ?
O4 C8 W 178.5(2) . . ?
O5 C9 W 178.2(2) . . ?
O6 C10 W 178.67(19) . . ?
O7 C11 W 178.3(2) . . ?

loop_
_geom_bond_atom_site_label_1
_geom_bond_atom_site_label_2
_geom_bond_distance
_geom_bond_site_symmetry_2
_geom_bond_publ_flag
W P 2.4260(6) . ?
W C7 2.026(2) . ?
W C8 2.042(2) . ?
W C9 2.048(2) . ?
W C10 2.050(2) . ?
W C11 2.054(2) . ?
P O1 1.6217(16) . ?
P O2 1.6136(15) . ?
O1 C1 1.476(2) . ?
O2 C2 1.474(3) . ?
O3 C7 1.139(3) . ?
O4 C8 1.140(3) . ?
O5 C9 1.134(3) . ?
O6 C10 1.137(3) . ?
O7 C11 1.135(3) . ?
C1 C2 1.564(3) . ?
C1 C3 1.520(3) . ?
C1 C4 1.513(3) . ?
C2 C5 1.516(3) . ?
C2 C6 1.519(3) . ?
